data_4304034
loop_
_publ_author_name
'Wei Huang'
'Gou Masuda'
'Seisuke Maeda'
'Hirofumi Tanaka'
'Takami Hino'
'Takuji Ogawa'

_publ_section_title
;
Syntheses, Crystal Structures, and Spectral Properties of a Series of
3,8-Bisphenyl-1,10-phenanthroline Derivatives: Precursors of
3,8-Bis(4-mercaptophenyl)-1,10-phenanthroline and Its Ruthenium(II) Complex
for Preparing Nanocomposite Junctions with Gold Nanoparticles between 1 \mm
Gap Gold Electrodes
;
_journal_name_full 'Inorganic Chemistry'
_journal_page_first 468
_journal_page_last 480
_journal_paper_doi 10.1021/ic701295q
_journal_volume 47
_journal_year 2008
_chemical_formula_moiety 'C54 H42 N8 O2 Ru S2, 2(F6 P), 0.5(H4 O2), H2 O'
_chemical_formula_sum 'C54 H46 F12 N8 O4 P2 Ru S2'
_chemical_formula_weight 1326.12
_chemical_name_systematic
; 
 ? 
;
_space_group_IT_number 2
_symmetry_cell_setting triclinic
_symmetry_space_group_name_Hall '-P 1'
_symmetry_space_group_name_H-M 'P -1'
_atom_sites_solution_hydrogens geom
_atom_sites_solution_primary direct
_atom_sites_solution_secondary difmap
_audit_creation_method SHELXL-97
_cell_angle_alpha 68.052(19)
_cell_angle_beta 76.46(2)
_cell_angle_gamma 81.09(2)
_cell_formula_units_Z 2
_cell_length_a 12.628(4)
_cell_length_b 14.164(3)
_cell_length_c 17.623(3)
_cell_measurement_reflns_used 7627
_cell_measurement_temperature 291(2)
_cell_measurement_theta_max 27.4835
_cell_measurement_theta_min 3.0222
_cell_volume 2834.4(13)
_computing_cell_refinement 'CrystalClear (Rigaku Corp., 2001)'
_computing_data_collection 'CrystalClear (Molecular Structure Corporation & Rigaku Corporation, 2001)'
_computing_data_reduction 'TEXSAN (Molecular Structure Corporation & Rigaku Corporation, 2000)'
_computing_molecular_graphics SHELXTL
_computing_publication_material SHELXTL
_computing_structure_refinement SHELXTL
_computing_structure_solution 'SHELXTL (BRUKER 2000)'
_diffrn_ambient_temperature 291(2)
_diffrn_detector_area_resol_mean 14.6199
_diffrn_measured_fraction_theta_full 0.977
_diffrn_measured_fraction_theta_max 0.977
_diffrn_measurement_device_type 'Rigaku Mercury CCD area-detector'
_diffrn_measurement_method '\f and \w scans'
_diffrn_radiation_monochromator 'graphite monochromator'
_diffrn_radiation_source 'Rigaku rotating anode'
_diffrn_radiation_type MoK\a
_diffrn_radiation_wavelength 0.71073
_diffrn_reflns_av_R_equivalents 0.0649
_diffrn_reflns_av_sigmaI/netI 0.0788
_diffrn_reflns_limit_h_max 15
_diffrn_reflns_limit_h_min -14
_diffrn_reflns_limit_k_max 16
_diffrn_reflns_limit_k_min -14
_diffrn_reflns_limit_l_max 20
_diffrn_reflns_limit_l_min -19
_diffrn_reflns_number 24789
_diffrn_reflns_theta_full 25.00
_diffrn_reflns_theta_max 25.00
_diffrn_reflns_theta_min 3.11
_diffrn_standards_decay_% 0
_diffrn_standards_interval_count 0
_diffrn_standards_interval_time 0
_diffrn_standards_number 0
_exptl_absorpt_coefficient_mu 0.499
_exptl_absorpt_correction_T_max 0.9518
_exptl_absorpt_correction_T_min 0.8446
_exptl_absorpt_correction_type multi-scan
_exptl_absorpt_process_details '(REQAB, Jacobson, 1998)'
_exptl_crystal_colour red
_exptl_crystal_density_diffrn 1.554
_exptl_crystal_density_method 'not measured'
_exptl_crystal_description block
_exptl_crystal_F_000 1344
_exptl_crystal_size_max 0.35
_exptl_crystal_size_mid 0.20
_exptl_crystal_size_min 0.10
_refine_diff_density_max 0.494
_refine_diff_density_min -0.559
_refine_diff_density_rms 0.083
_refine_ls_extinction_method none
_refine_ls_goodness_of_fit_ref 1.012
_refine_ls_hydrogen_treatment constr
_refine_ls_matrix_type full
_refine_ls_number_parameters 781
_refine_ls_number_reflns 9742
_refine_ls_number_restraints 12
_refine_ls_restrained_S_all 1.013
_refine_ls_R_factor_all 0.1289
_refine_ls_R_factor_gt 0.0988
_refine_ls_shift/su_max 0.001
_refine_ls_shift/su_mean 0.000
_refine_ls_structure_factor_coef Fsqd
_refine_ls_weighting_details 'calc w=1/[\s^2^(Fo^2^)+(0.0904P)^2^+9.8395P] where P=(Fo^2^+2Fc^2^)/3'
_refine_ls_weighting_scheme calc
_refine_ls_wR_factor_gt 0.2109
_refine_ls_wR_factor_ref 0.2287
_reflns_number_gt 7461
_reflns_number_total 9742
_reflns_threshold_expression >2sigma(I)
_cod_data_source_file ic701295q-file013.cif
_cod_data_source_block shelxs97
_cod_depositor_comments
;
The following automatic conversions were performed:
'_symmetry_cell_setting' value 'Triclinic' changed to 'triclinic'
according to '/home/saulius/struct/CIF-dictionaries/cif_core.dic'
dictionary named 'cif_core.dic' version 2.4.1 from 2010-06-29.

Automatic conversion script
Id: cif_fix_enum 1527 2010-12-29 10:47:43Z saulius 
;
_cod_original_cell_volume 2834.5(13)
_cod_database_code 4304034

loop_
_symmetry_equiv_pos_as_xyz
'x, y, z'
'-x, -y, -z'

loop_
_atom_site_label
_atom_site_type_symbol
_atom_site_fract_x
_atom_site_fract_y
_atom_site_fract_z
_atom_site_U_iso_or_equiv
_atom_site_adp_type
_atom_site_occupancy
_atom_site_symmetry_multiplicity
_atom_site_calc_flag
_atom_site_refinement_flags
_atom_site_disorder_assembly
_atom_site_disorder_group
Ru1 Ru 0.74205(5) 0.75994(4) 0.67425(3) 0.0533(2) Uani 1 1 d . . .
C1 C 0.6845(6) 0.6408(5) 0.8602(4) 0.0593(17) Uani 1 1 d . . .
H1 H 0.6697 0.7041 0.8664 0.071 Uiso 1 1 calc R . .
C2 C 0.6703(7) 0.5551(6) 0.9324(4) 0.0671(19) Uani 1 1 d . . .
C3 C 0.6942(7) 0.4645(6) 0.9202(5) 0.074(2) Uani 1 1 d . . .
H3 H 0.6885 0.4041 0.9660 0.088 Uiso 1 1 calc R . .
C4 C 0.7273(7) 0.4606(6) 0.8402(4) 0.067(2) Uani 1 1 d . . .
C5 C 0.7526(9) 0.3712(6) 0.8209(5) 0.088(3) Uani 1 1 d . . .
H5 H 0.7476 0.3085 0.8643 0.105 Uiso 1 1 calc R . .
C6 C 0.7835(8) 0.3723(6) 0.7429(5) 0.083(2) Uani 1 1 d . . .
H6 H 0.7978 0.3103 0.7343 0.100 Uiso 1 1 calc R . .
C7 C 0.7956(7) 0.4638(6) 0.6726(5) 0.069(2) Uani 1 1 d . . .
C8 C 0.8263(7) 0.4728(6) 0.5892(5) 0.076(2) Uani 1 1 d . . .
H8 H 0.8425 0.4141 0.5755 0.091 Uiso 1 1 calc R . .
C9 C 0.8328(6) 0.5645(6) 0.5282(4) 0.0632(18) Uani 1 1 d . . .
C10 C 0.8118(6) 0.6474(5) 0.5530(4) 0.0574(17) Uani 1 1 d . . .
H10 H 0.8189 0.7114 0.5113 0.069 Uiso 1 1 calc R . .
C11 C 0.7738(6) 0.5531(5) 0.6909(4) 0.0583(17) Uani 1 1 d . . .
C12 C 0.7394(6) 0.5513(5) 0.7730(4) 0.0548(16) Uani 1 1 d . . .
C13 C 0.6374(8) 0.5681(7) 1.0131(5) 0.076(2) Uani 1 1 d . . .
C14 C 0.5618(9) 0.6410(9) 1.0224(6) 0.100(3) Uani 1 1 d . . .
H14 H 0.5247 0.6776 0.9792 0.120 Uiso 1 1 calc R . .
C15 C 0.5362(11) 0.6648(10) 1.0947(8) 0.124(4) Uani 1 1 d . . .
H15 H 0.4833 0.7164 1.1005 0.149 Uiso 1 1 calc R . .
C16 C 0.5924(15) 0.6084(12) 1.1571(7) 0.139(5) Uani 1 1 d . . .
C17 C 0.6654(14) 0.5307(9) 1.1522(6) 0.131(5) Uani 1 1 d . . .
H17 H 0.6995 0.4914 1.1965 0.157 Uiso 1 1 calc R . .
C18 C 0.6880(10) 0.5113(7) 1.0788(5) 0.098(3) Uani 1 1 d . . .
H18 H 0.7390 0.4581 1.0736 0.117 Uiso 1 1 calc R . .
C19 C 0.5377(17) 0.6042(11) 1.2981(9) 0.165(4) Uani 1 1 d U . .
C20 C 0.5907(18) 0.7580(13) 1.3052(10) 0.196(6) Uani 1 1 d U . .
H20A H 0.6509 0.7532 1.3315 0.294 Uiso 1 1 calc R . .
H20B H 0.5387 0.8123 1.3130 0.294 Uiso 1 1 calc R . .
H20C H 0.6170 0.7717 1.2467 0.294 Uiso 1 1 calc R . .
C21 C 0.4925(19) 0.6337(17) 1.4266(10) 0.238(11) Uani 1 1 d . . .
H21A H 0.4383 0.6864 1.4348 0.356 Uiso 1 1 calc R . .
H21B H 0.5491 0.6273 1.4568 0.356 Uiso 1 1 calc R . .
H21C H 0.4593 0.5702 1.4467 0.356 Uiso 1 1 calc R . .
C22 C 0.8567(7) 0.5810(6) 0.4374(5) 0.072(2) Uani 1 1 d . . .
C23 C 0.9149(8) 0.6603(8) 0.3809(6) 0.092(3) Uani 1 1 d . . .
H23 H 0.9476 0.6998 0.3996 0.111 Uiso 1 1 calc R . .
C24 C 0.9256(10) 0.6824(9) 0.2957(6) 0.111(3) Uani 1 1 d . . .
H24 H 0.9662 0.7358 0.2576 0.133 Uiso 1 1 calc R . .
C25 C 0.8773(12) 0.6266(9) 0.2688(6) 0.116(4) Uani 1 1 d . . .
C26 C 0.8211(12) 0.5447(8) 0.3236(6) 0.122(4) Uani 1 1 d . . .
H26 H 0.7896 0.5050 0.3044 0.147 Uiso 1 1 calc R . .
C27 C 0.8123(9) 0.5223(7) 0.4086(5) 0.090(3) Uani 1 1 d . . .
H27 H 0.7755 0.4662 0.4465 0.108 Uiso 1 1 calc R . .
C28 C 0.9273(12) 0.6171(10) 0.1328(7) 0.122(4) Uani 1 1 d . . .
C29 C 0.968(2) 0.6398(15) -0.0134(8) 0.228(10) Uani 1 1 d . . .
H29A H 1.0128 0.5783 0.0070 0.342 Uiso 1 1 calc R . .
H29B H 1.0126 0.6926 -0.0528 0.342 Uiso 1 1 calc R . .
H29C H 0.9158 0.6276 -0.0402 0.342 Uiso 1 1 calc R . .
C30 C 0.835(2) 0.7634(14) 0.0349(9) 0.227(11) Uani 1 1 d . . .
H30A H 0.7896 0.7682 0.0855 0.341 Uiso 1 1 calc R . .
H30B H 0.7905 0.7597 -0.0009 0.341 Uiso 1 1 calc R . .
H30C H 0.8765 0.8226 0.0072 0.341 Uiso 1 1 calc R . .
C31 C 0.5025(6) 0.7226(6) 0.6996(5) 0.072(2) Uani 1 1 d . . .
H31 H 0.5066 0.6820 0.7544 0.086 Uiso 1 1 calc R . .
C32 C 0.4039(7) 0.7329(7) 0.6720(7) 0.084(3) Uani 1 1 d . . .
H32 H 0.3438 0.7004 0.7090 0.101 Uiso 1 1 calc R . .
C33 C 0.3957(6) 0.7884(7) 0.5939(6) 0.077(2) Uani 1 1 d . . .
H33 H 0.3311 0.7932 0.5755 0.093 Uiso 1 1 calc R . .
C34 C 0.4851(6) 0.8393(6) 0.5397(5) 0.0638(19) Uani 1 1 d . . .
C35 C 0.4851(7) 0.9027(6) 0.4550(5) 0.075(2) Uani 1 1 d . . .
H35 H 0.4229 0.9115 0.4327 0.090 Uiso 1 1 calc R . .
C36 C 0.5752(7) 0.9500(6) 0.4070(5) 0.073(2) Uani 1 1 d . . .
H36 H 0.5744 0.9901 0.3516 0.087 Uiso 1 1 calc R . .
C37 C 0.6705(7) 0.9401(5) 0.4388(5) 0.0622(18) Uani 1 1 d . . .
C38 C 0.7638(8) 0.9886(6) 0.3922(5) 0.074(2) Uani 1 1 d . . .
H38 H 0.7675 1.0292 0.3364 0.089 Uiso 1 1 calc R . .
C39 C 0.8499(7) 0.9758(6) 0.4298(5) 0.075(2) Uani 1 1 d . . .
H39 H 0.9128 1.0088 0.3995 0.090 Uiso 1 1 calc R . .
C40 C 0.8457(6) 0.9148(5) 0.5121(5) 0.0617(18) Uani 1 1 d . . .
H40 H 0.9057 0.9085 0.5363 0.074 Uiso 1 1 calc R . .
C41 C 0.6723(5) 0.8800(5) 0.5205(4) 0.0495(15) Uani 1 1 d . . .
C42 C 0.5801(5) 0.8273(5) 0.5712(4) 0.0516(15) Uani 1 1 d . . .
C43 C 0.6177(7) 0.9147(6) 0.7465(5) 0.071(2) Uani 1 1 d . . .
H43 H 0.5564 0.9020 0.7322 0.085 Uiso 1 1 calc R . .
C44 C 0.6064(9) 0.9853(7) 0.7862(7) 0.098(3) Uani 1 1 d . . .
H44 H 0.5393 1.0202 0.7974 0.118 Uiso 1 1 calc R . .
C45 C 0.6965(9) 1.0016(8) 0.8082(7) 0.096(3) Uani 1 1 d . . .
H45 H 0.6908 1.0492 0.8340 0.115 Uiso 1 1 calc R . .
C46 C 0.7943(8) 0.9504(7) 0.7934(6) 0.082(2) Uani 1 1 d . . .
C47 C 0.8940(10) 0.9618(8) 0.8142(6) 0.093(3) Uani 1 1 d . . .
H47 H 0.8937 1.0090 0.8394 0.112 Uiso 1 1 calc R . .
C48 C 0.9853(9) 0.9081(8) 0.7989(6) 0.085(3) Uani 1 1 d . . .
H48 H 1.0470 0.9160 0.8155 0.102 Uiso 1 1 calc R . .
C49 C 0.9918(7) 0.8400(6) 0.7586(5) 0.069(2) Uani 1 1 d . . .
C50 C 1.0848(7) 0.7820(7) 0.7399(5) 0.082(3) Uani 1 1 d . . .
H50 H 1.1491 0.7862 0.7552 0.098 Uiso 1 1 calc R . .
C51 C 1.0820(6) 0.7202(7) 0.7000(6) 0.078(2) Uani 1 1 d . . .
H51 H 1.1452 0.6814 0.6869 0.093 Uiso 1 1 calc R . .
C52 C 0.9852(6) 0.7117(6) 0.6769(5) 0.0672(19) Uani 1 1 d . . .
H52 H 0.9856 0.6677 0.6486 0.081 Uiso 1 1 calc R . .
C53 C 0.8979(6) 0.8276(6) 0.7346(4) 0.0617(18) Uani 1 1 d . . .
C54 C 0.7990(7) 0.8831(5) 0.7526(4) 0.0618(18) Uani 1 1 d . . .
F1 F 0.9379(6) 0.2460(6) 0.5284(5) 0.151(3) Uani 1 1 d . A .
F2 F 0.9057(8) 0.0884(8) 0.6116(7) 0.169(4) Uani 0.898(9) 1 d P A 1
F3 F 0.7382(6) 0.1183(6) 0.5982(5) 0.127(3) Uani 0.898(9) 1 d P A 1
F4 F 0.8068(12) 0.2165(11) 0.6390(7) 0.206(7) Uani 0.898(9) 1 d P A 1
F5 F 0.8719(10) 0.1494(8) 0.4867(6) 0.163(4) Uani 0.898(9) 1 d P A 1
F2' F 0.801(7) 0.288(7) 0.563(8) 0.169(4) Uani 0.102(9) 1 d P A 2
F3' F 0.827(7) 0.077(6) 0.616(5) 0.127(3) Uani 0.102(9) 1 d P A 2
F4' F 0.878(12) 0.163(12) 0.639(7) 0.206(7) Uani 0.102(9) 1 d P A 2
F5' F 0.900(11) 0.107(8) 0.533(6) 0.163(4) Uani 0.102(9) 1 d P A 2
F6 F 0.7722(8) 0.2665(7) 0.5098(8) 0.207(5) Uani 1 1 d . A .
F7 F 0.7029(10) 0.2136(8) 0.0241(5) 0.219(5) Uani 1 1 d . B .
F9 F 0.6827(12) 0.1294(9) 0.2121(5) 0.231(5) Uani 1 1 d . B .
F8 F 0.7571(16) 0.2475(14) 0.1177(13) 0.248(9) Uani 0.836(15) 1 d P B 1
F10 F 0.6300(18) 0.0838(18) 0.1326(18) 0.279(12) Uani 0.836(15) 1 d P B 1
F12 F 0.5833(10) 0.2247(15) 0.1293(8) 0.200(6) Uani 0.836(15) 1 d P B 1
F8' F 0.672(6) 0.278(2) 0.110(3) 0.13(2) Uani 0.164(15) 1 d P B 2
F10' F 0.686(9) 0.068(4) 0.108(3) 0.15(4) Uani 0.164(15) 1 d P B 2
F12' F 0.731(5) 0.083(6) 0.062(5) 0.200(6) Uani 0.164(15) 1 d P B 2
F11 F 0.8029(9) 0.1081(13) 0.1142(9) 0.253(6) Uani 1 1 d . B .
N1 N 0.7170(4) 0.6402(4) 0.7841(3) 0.0550(13) Uani 1 1 d . . .
N2 N 0.7824(4) 0.6446(4) 0.6301(3) 0.0535(13) Uani 1 1 d . . .
N3 N 0.5882(5) 0.7684(4) 0.6507(4) 0.0562(14) Uani 1 1 d . . .
N4 N 0.7605(5) 0.8656(4) 0.5572(3) 0.0526(13) Uani 1 1 d . . .
N5 N 0.7103(5) 0.8661(4) 0.7289(4) 0.0566(14) Uani 1 1 d . . .
N6 N 0.8953(5) 0.7645(4) 0.6946(3) 0.0573(14) Uani 1 1 d . . .
N7 N 0.5364(13) 0.6584(10) 1.3438(7) 0.171(5) Uani 1 1 d U . .
N8 N 0.9105(13) 0.6712(10) 0.0550(6) 0.154(5) Uani 1 1 d . . .
O1 O 0.5812(11) 0.6511(7) 1.2214(6) 0.179(4) Uani 1 1 d U . .
O2 O 0.8678(10) 0.6647(7) 0.1832(5) 0.167(4) Uani 1 1 d . . .
O1W O 0.463(11) 0.969(13) 0.007(9) 0.96(5) Uani 1 1 d . . .
H1WA H 0.4354 1.0241 -0.0247 1.447 Uiso 1 1 d R . .
H1WB H 0.5254 0.9532 -0.0189 1.447 Uiso 1 1 d R . .
O2W O 0.950(8) 0.071(8) 0.951(4) 0.96(5) Uani 1 1 d . . .
H2WD H 0.9933 0.1116 0.9130 1.447 Uiso 1 1 d R . .
H2WB H 0.8780 0.1041 0.9568 1.447 Uiso 1 1 d R . .
P1 P 0.83818(19) 0.18136(17) 0.56520(16) 0.0760(6) Uani 1 1 d . . .
P2 P 0.6944(3) 0.1647(3) 0.11772(19) 0.1114(11) Uani 1 1 d . . .
S1 S 0.4906(4) 0.4965(3) 1.3329(2) 0.1490(14) Uani 1 1 d . . .
S2 S 0.9996(3) 0.5146(3) 0.1606(2) 0.1335(12) Uani 1 1 d . . .

loop_
_atom_site_aniso_label
_atom_site_aniso_U_11
_atom_site_aniso_U_22
_atom_site_aniso_U_33
_atom_site_aniso_U_23
_atom_site_aniso_U_13
_atom_site_aniso_U_12
Ru1 0.0535(4) 0.0600(3) 0.0452(3) -0.0119(2) -0.0143(2) -0.0103(2)
C1 0.062(4) 0.062(4) 0.060(5) -0.025(3) -0.016(4) -0.010(3)
C2 0.081(5) 0.074(5) 0.044(4) -0.012(3) -0.012(4) -0.021(4)
C3 0.090(6) 0.077(5) 0.046(4) -0.003(4) -0.018(4) -0.022(4)
C4 0.091(6) 0.066(4) 0.042(4) -0.010(3) -0.015(4) -0.017(4)
C5 0.140(9) 0.055(5) 0.064(5) -0.007(4) -0.030(5) -0.013(5)
C6 0.122(8) 0.060(5) 0.067(5) -0.019(4) -0.019(5) -0.011(5)
C7 0.092(6) 0.064(4) 0.052(4) -0.019(3) -0.023(4) -0.002(4)
C8 0.091(6) 0.071(5) 0.070(5) -0.032(4) -0.016(4) -0.002(4)
C9 0.067(5) 0.072(5) 0.050(4) -0.019(4) -0.015(3) -0.005(4)
C10 0.060(4) 0.059(4) 0.051(4) -0.014(3) -0.013(3) -0.008(3)
C11 0.064(4) 0.058(4) 0.051(4) -0.014(3) -0.014(3) -0.008(3)
C12 0.063(4) 0.054(4) 0.047(4) -0.011(3) -0.016(3) -0.012(3)
C13 0.090(6) 0.084(6) 0.057(5) -0.021(4) -0.016(4) -0.020(5)
C14 0.102(8) 0.126(8) 0.069(6) -0.030(6) -0.015(5) -0.012(6)
C15 0.151(11) 0.136(10) 0.079(8) -0.049(7) 0.010(7) -0.013(8)
C16 0.244(17) 0.128(10) 0.049(6) -0.037(7) 0.003(8) -0.057(11)
C17 0.255(17) 0.094(7) 0.053(6) -0.027(5) -0.048(8) -0.006(9)
C18 0.149(10) 0.087(6) 0.055(5) -0.015(4) -0.031(6) -0.012(6)
C19 0.301(13) 0.127(7) 0.080(5) -0.052(6) -0.047(8) -0.004(8)
C20 0.310(16) 0.152(9) 0.124(9) -0.065(8) -0.045(10) 0.035(11)
C21 0.33(3) 0.26(2) 0.111(13) -0.113(14) -0.022(14) 0.085(19)
C22 0.085(6) 0.079(5) 0.059(5) -0.029(4) -0.021(4) 0.003(4)
C23 0.100(7) 0.110(7) 0.059(5) -0.025(5) -0.002(5) -0.019(6)
C24 0.137(10) 0.116(8) 0.060(6) -0.016(6) 0.001(6) -0.021(7)
C25 0.197(13) 0.100(8) 0.049(5) -0.022(5) -0.030(7) -0.006(8)
C26 0.224(14) 0.094(7) 0.062(6) -0.030(6) -0.048(8) -0.010(8)
C27 0.149(9) 0.071(5) 0.058(5) -0.028(4) -0.030(5) -0.002(5)
C28 0.184(13) 0.111(9) 0.068(7) -0.029(6) -0.008(7) -0.033(8)
C29 0.39(3) 0.227(18) 0.055(8) -0.041(10) 0.007(12) -0.094(19)
C30 0.37(3) 0.158(14) 0.082(10) 0.019(10) -0.038(14) 0.013(17)
C31 0.060(5) 0.079(5) 0.075(5) -0.020(4) -0.013(4) -0.018(4)
C32 0.051(5) 0.096(6) 0.105(7) -0.025(5) -0.017(5) -0.026(4)
C33 0.049(5) 0.092(6) 0.105(7) -0.042(5) -0.028(5) -0.006(4)
C34 0.060(4) 0.072(5) 0.073(5) -0.031(4) -0.034(4) 0.002(4)
C35 0.080(6) 0.085(5) 0.078(6) -0.035(5) -0.047(5) 0.007(4)
C36 0.091(6) 0.072(5) 0.065(5) -0.027(4) -0.036(5) 0.005(4)
C37 0.076(5) 0.056(4) 0.058(4) -0.018(3) -0.030(4) 0.004(3)
C38 0.095(6) 0.070(5) 0.043(4) -0.002(3) -0.016(4) -0.004(4)
C39 0.088(6) 0.060(4) 0.061(5) -0.003(4) -0.009(4) -0.011(4)
C40 0.058(4) 0.064(4) 0.057(4) -0.011(3) -0.014(3) -0.012(3)
C41 0.053(4) 0.057(4) 0.045(4) -0.021(3) -0.015(3) -0.002(3)
C42 0.048(4) 0.053(4) 0.063(4) -0.027(3) -0.021(3) 0.000(3)
C43 0.084(6) 0.063(4) 0.067(5) -0.019(4) -0.020(4) -0.010(4)
C44 0.109(8) 0.080(6) 0.107(8) -0.035(6) -0.020(6) -0.008(5)
C45 0.102(8) 0.103(7) 0.101(8) -0.060(6) -0.005(6) -0.022(6)
C46 0.092(7) 0.085(6) 0.073(6) -0.028(5) -0.013(5) -0.026(5)
C47 0.120(9) 0.105(7) 0.074(6) -0.037(5) -0.026(6) -0.038(6)
C48 0.088(7) 0.105(7) 0.068(6) -0.019(5) -0.028(5) -0.033(6)
C49 0.070(5) 0.081(5) 0.056(4) -0.008(4) -0.025(4) -0.026(4)
C50 0.070(6) 0.102(6) 0.069(5) -0.007(5) -0.029(4) -0.026(5)
C51 0.045(4) 0.095(6) 0.083(6) -0.014(5) -0.021(4) -0.008(4)
C52 0.058(5) 0.082(5) 0.051(4) -0.011(4) -0.011(4) -0.006(4)
C53 0.065(5) 0.069(4) 0.043(4) -0.005(3) -0.013(3) -0.018(4)
C54 0.075(5) 0.063(4) 0.049(4) -0.014(3) -0.017(4) -0.018(4)
F1 0.134(6) 0.190(7) 0.138(6) -0.045(5) -0.006(4) -0.102(5)
F2 0.093(6) 0.168(8) 0.171(10) 0.021(7) -0.040(6) 0.023(6)
F3 0.088(5) 0.137(6) 0.159(7) -0.033(5) -0.024(4) -0.061(4)
F4 0.272(15) 0.255(14) 0.147(8) -0.160(10) 0.063(9) -0.112(11)
F5 0.272(12) 0.140(8) 0.091(6) -0.056(6) 0.002(7) -0.073(8)
F2' 0.093(6) 0.168(8) 0.171(10) 0.021(7) -0.040(6) 0.023(6)
F3' 0.088(5) 0.137(6) 0.159(7) -0.033(5) -0.024(4) -0.061(4)
F4' 0.272(15) 0.255(14) 0.147(8) -0.160(10) 0.063(9) -0.112(11)
F5' 0.272(12) 0.140(8) 0.091(6) -0.056(6) 0.002(7) -0.073(8)
F6 0.159(8) 0.158(7) 0.234(12) 0.028(7) -0.091(8) 0.020(6)
F7 0.297(13) 0.218(10) 0.079(5) 0.006(6) -0.034(7) 0.011(9)
F9 0.357(16) 0.216(10) 0.087(6) -0.013(6) -0.086(8) 0.042(10)
F8 0.230(17) 0.182(14) 0.33(2) -0.015(13) -0.124(16) -0.086(12)
F10 0.168(15) 0.28(2) 0.41(3) -0.12(2) -0.014(16) -0.133(16)
F12 0.124(9) 0.272(17) 0.154(10) -0.035(10) -0.039(7) 0.052(9)
F8' 0.22(7) 0.035(16) 0.14(3) -0.054(19) -0.03(4) 0.02(3)
F10' 0.30(11) 0.07(3) 0.08(3) -0.05(2) -0.01(4) -0.01(4)
F12' 0.124(9) 0.272(17) 0.154(10) -0.035(10) -0.039(7) 0.052(9)
F11 0.126(8) 0.325(17) 0.284(16) -0.086(13) -0.086(9) 0.074(9)
N1 0.055(3) 0.065(4) 0.046(3) -0.015(3) -0.017(3) -0.010(3)
N2 0.054(3) 0.057(3) 0.044(3) -0.006(2) -0.014(3) -0.009(2)
N3 0.056(3) 0.058(3) 0.058(4) -0.018(3) -0.016(3) -0.009(3)
N4 0.057(3) 0.046(3) 0.055(3) -0.012(2) -0.022(3) -0.003(2)
N5 0.059(4) 0.052(3) 0.058(4) -0.013(3) -0.021(3) -0.006(3)
N6 0.063(4) 0.062(3) 0.043(3) -0.007(3) -0.016(3) -0.011(3)
N7 0.292(15) 0.131(8) 0.100(7) -0.065(7) -0.051(8) 0.045(9)
N8 0.254(15) 0.146(9) 0.053(5) -0.013(6) -0.018(7) -0.064(9)
O1 0.319(12) 0.144(7) 0.087(5) -0.057(5) -0.044(7) -0.007(7)
O2 0.311(14) 0.120(6) 0.061(5) -0.027(4) -0.047(6) 0.020(7)
O1W 1.11(15) 1.36(19) 0.82(8) -0.90(12) 0.04(8) -0.28(10)
O2W 1.11(15) 1.36(19) 0.82(8) -0.90(12) 0.04(8) -0.28(10)
P1 0.0750(14) 0.0763(14) 0.0851(16) -0.0285(12) -0.0238(12) -0.0166(11)
P2 0.091(2) 0.142(3) 0.0772(18) 0.0054(17) -0.0340(15) -0.0273(19)
S1 0.173(4) 0.164(3) 0.113(3) -0.064(3) -0.001(2) -0.021(3)
S2 0.154(3) 0.156(3) 0.087(2) -0.044(2) -0.013(2) -0.014(2)

loop_
_atom_type_symbol
_atom_type_description
_atom_type_scat_dispersion_real
_atom_type_scat_dispersion_imag
_atom_type_scat_source
C C 0.0033 0.0016 'International Tables Vol C Tables 4.2.6.8 and 6.1.1.4'
H H 0.0000 0.0000 'International Tables Vol C Tables 4.2.6.8 and 6.1.1.4'
Ru Ru -1.2594 0.8363 'International Tables Vol C Tables 4.2.6.8 and 6.1.1.4'
O O 0.0106 0.0060 'International Tables Vol C Tables 4.2.6.8 and 6.1.1.4'
S S 0.1246 0.1234 'International Tables Vol C Tables 4.2.6.8 and 6.1.1.4'
F F 0.0171 0.0103 'International Tables Vol C Tables 4.2.6.8 and 6.1.1.4'
P P 0.1023 0.0942 'International Tables Vol C Tables 4.2.6.8 and 6.1.1.4'
N N 0.0061 0.0033 'International Tables Vol C Tables 4.2.6.8 and 6.1.1.4'

loop_
_geom_angle_atom_site_label_1
_geom_angle_atom_site_label_2
_geom_angle_atom_site_label_3
_geom_angle
_geom_angle_site_symmetry_1
_geom_angle_site_symmetry_3
_geom_angle_publ_flag
N2 Ru1 N5 173.6(2) . . ?
N2 Ru1 N4 91.8(2) . . ?
N5 Ru1 N4 93.4(2) . . ?
N2 Ru1 N1 80.9(2) . . ?
N5 Ru1 N1 94.2(2) . . ?
N4 Ru1 N1 171.4(2) . . ?
N2 Ru1 N3 87.8(2) . . ?
N5 Ru1 N3 96.8(2) . . ?
N4 Ru1 N3 79.9(2) . . ?
N1 Ru1 N3 95.3(2) . . ?
N2 Ru1 N6 95.9(2) . . ?
N5 Ru1 N6 79.8(2) . . ?
N4 Ru1 N6 96.9(2) . . ?
N1 Ru1 N6 88.2(2) . . ?
N3 Ru1 N6 175.3(2) . . ?
N1 C1 C2 125.8(7) . . ?
N1 C1 H1 117.1 . . ?
C2 C1 H1 117.1 . . ?
C3 C2 C1 114.9(7) . . ?
C3 C2 C13 125.6(7) . . ?
C1 C2 C13 119.4(7) . . ?
C2 C3 C4 121.0(7) . . ?
C2 C3 H3 119.5 . . ?
C4 C3 H3 119.5 . . ?
C12 C4 C3 118.7(7) . . ?
C12 C4 C5 115.8(7) . . ?
C3 C4 C5 125.5(7) . . ?
C6 C5 C4 122.8(8) . . ?
C6 C5 H5 118.6 . . ?
C4 C5 H5 118.6 . . ?
C5 C6 C7 122.9(8) . . ?
C5 C6 H6 118.5 . . ?
C7 C6 H6 118.5 . . ?
C11 C7 C8 117.9(7) . . ?
C11 C7 C6 115.0(7) . . ?
C8 C7 C6 127.1(7) . . ?
C9 C8 C7 121.2(7) . . ?
C9 C8 H8 119.4 . . ?
C7 C8 H8 119.4 . . ?
C8 C9 C10 116.3(7) . . ?
C8 C9 C22 124.6(7) . . ?
C10 C9 C22 119.1(7) . . ?
N2 C10 C9 125.7(7) . . ?
N2 C10 H10 117.2 . . ?
C9 C10 H10 117.2 . . ?
N2 C11 C7 120.9(7) . . ?
N2 C11 C12 117.3(6) . . ?
C7 C11 C12 121.8(6) . . ?
N1 C12 C4 120.8(6) . . ?
N1 C12 C11 117.5(6) . . ?
C4 C12 C11 121.8(7) . . ?
C14 C13 C18 118.5(9) . . ?
C14 C13 C2 119.6(8) . . ?
C18 C13 C2 121.8(9) . . ?
C13 C14 C15 122.1(11) . . ?
C13 C14 H14 118.9 . . ?
C15 C14 H14 118.9 . . ?
C16 C15 C14 117.0(12) . . ?
C16 C15 H15 121.5 . . ?
C14 C15 H15 121.5 . . ?
C17 C16 C15 123.0(10) . . ?
C17 C16 O1 122.0(14) . . ?
C15 C16 O1 114.1(14) . . ?
C16 C17 C18 117.3(11) . . ?
C16 C17 H17 121.3 . . ?
C18 C17 H17 121.3 . . ?
C13 C18 C17 122.0(11) . . ?
C13 C18 H18 119.0 . . ?
C17 C18 H18 119.0 . . ?
O1 C19 N7 111.1(14) . . ?
O1 C19 S1 125.3(10) . . ?
N7 C19 S1 123.6(13) . . ?
N7 C20 H20A 109.5 . . ?
N7 C20 H20B 109.5 . . ?
H20A C20 H20B 109.5 . . ?
N7 C20 H20C 109.5 . . ?
H20A C20 H20C 109.5 . . ?
H20B C20 H20C 109.5 . . ?
N7 C21 H21A 109.5 . . ?
N7 C21 H21B 109.5 . . ?
H21A C21 H21B 109.5 . . ?
N7 C21 H21C 109.5 . . ?
H21A C21 H21C 109.5 . . ?
H21B C21 H21C 109.5 . . ?
C27 C22 C23 118.7(8) . . ?
C27 C22 C9 120.0(8) . . ?
C23 C22 C9 121.1(8) . . ?
C22 C23 C24 120.6(10) . . ?
C22 C23 H23 119.7 . . ?
C24 C23 H23 119.7 . . ?
C25 C24 C23 119.7(10) . . ?
C25 C24 H24 120.1 . . ?
C23 C24 H24 120.1 . . ?
C24 C25 C26 121.2(9) . . ?
C24 C25 O2 118.2(11) . . ?
C26 C25 O2 119.6(12) . . ?
C25 C26 C27 118.6(10) . . ?
C25 C26 H26 120.7 . . ?
C27 C26 H26 120.7 . . ?
C22 C27 C26 121.1(10) . . ?
C22 C27 H27 119.4 . . ?
C26 C27 H27 119.4 . . ?
O2 C28 N8 107.7(12) . . ?
O2 C28 S2 125.8(9) . . ?
N8 C28 S2 126.5(11) . . ?
N8 C29 H29A 109.5 . . ?
N8 C29 H29B 109.5 . . ?
H29A C29 H29B 109.5 . . ?
N8 C29 H29C 109.5 . . ?
H29A C29 H29C 109.5 . . ?
H29B C29 H29C 109.5 . . ?
N8 C30 H30A 109.5 . . ?
N8 C30 H30B 109.5 . . ?
H30A C30 H30B 109.5 . . ?
N8 C30 H30C 109.5 . . ?
H30A C30 H30C 109.5 . . ?
H30B C30 H30C 109.5 . . ?
N3 C31 C32 122.0(8) . . ?
N3 C31 H31 119.0 . . ?
C32 C31 H31 119.0 . . ?
C33 C32 C31 120.8(8) . . ?
C33 C32 H32 119.6 . . ?
C31 C32 H32 119.6 . . ?
C32 C33 C34 119.1(7) . . ?
C32 C33 H33 120.5 . . ?
C34 C33 H33 120.5 . . ?
C33 C34 C42 117.4(7) . . ?
C33 C34 C35 124.1(7) . . ?
C42 C34 C35 118.5(7) . . ?
C36 C35 C34 120.2(7) . . ?
C36 C35 H35 119.9 . . ?
C34 C35 H35 119.9 . . ?
C35 C36 C37 121.6(8) . . ?
C35 C36 H36 119.2 . . ?
C37 C36 H36 119.2 . . ?
C41 C37 C38 117.1(7) . . ?
C41 C37 C36 119.3(7) . . ?
C38 C37 C36 123.5(7) . . ?
C39 C38 C37 118.5(7) . . ?
C39 C38 H38 120.7 . . ?
C37 C38 H38 120.7 . . ?
C38 C39 C40 121.1(8) . . ?
C38 C39 H39 119.4 . . ?
C40 C39 H39 119.4 . . ?
N4 C40 C39 122.1(7) . . ?
N4 C40 H40 119.0 . . ?
C39 C40 H40 119.0 . . ?
N4 C41 C37 123.9(6) . . ?
N4 C41 C42 116.1(6) . . ?
C37 C41 C42 120.0(6) . . ?
N3 C42 C34 122.8(6) . . ?
N3 C42 C41 116.9(5) . . ?
C34 C42 C41 120.3(7) . . ?
N5 C43 C44 122.5(8) . . ?
N5 C43 H43 118.7 . . ?
C44 C43 H43 118.7 . . ?
C45 C44 C43 117.9(10) . . ?
C45 C44 H44 121.0 . . ?
C43 C44 H44 121.0 . . ?
C46 C45 C44 121.7(9) . . ?
C46 C45 H45 119.2 . . ?
C44 C45 H45 119.2 . . ?
C45 C46 C54 116.7(8) . . ?
C45 C46 C47 126.0(9) . . ?
C54 C46 C47 117.3(9) . . ?
C48 C47 C46 122.4(9) . . ?
C48 C47 H47 118.8 . . ?
C46 C47 H47 118.8 . . ?
C47 C48 C49 121.4(8) . . ?
C47 C48 H48 119.3 . . ?
C49 C48 H48 119.3 . . ?
C50 C49 C48 124.4(8) . . ?
C50 C49 C53 116.7(8) . . ?
C48 C49 C53 118.9(9) . . ?
C51 C50 C49 119.3(8) . . ?
C51 C50 H50 120.4 . . ?
C49 C50 H50 120.4 . . ?
C50 C51 C52 121.4(8) . . ?
C50 C51 H51 119.3 . . ?
C52 C51 H51 119.3 . . ?
N6 C52 C51 120.9(8) . . ?
N6 C52 H52 119.6 . . ?
C51 C52 H52 119.6 . . ?
N6 C53 C49 123.8(8) . . ?
N6 C53 C54 116.1(6) . . ?
C49 C53 C54 120.1(7) . . ?
N5 C54 C46 122.9(8) . . ?
N5 C54 C53 117.1(6) . . ?
C46 C54 C53 119.9(7) . . ?
C1 N1 C12 118.7(6) . . ?
C1 N1 Ru1 129.3(5) . . ?
C12 N1 Ru1 112.0(4) . . ?
C10 N2 C11 118.0(6) . . ?
C10 N2 Ru1 129.6(5) . . ?
C11 N2 Ru1 112.4(5) . . ?
C31 N3 C42 117.9(6) . . ?
C31 N3 Ru1 129.2(5) . . ?
C42 N3 Ru1 112.8(4) . . ?
C40 N4 C41 117.2(6) . . ?
C40 N4 Ru1 128.9(5) . . ?
C41 N4 Ru1 113.7(4) . . ?
C43 N5 C54 118.2(7) . . ?
C43 N5 Ru1 128.3(5) . . ?
C54 N5 Ru1 113.5(5) . . ?
C52 N6 C53 117.9(6) . . ?
C52 N6 Ru1 128.5(5) . . ?
C53 N6 Ru1 113.5(5) . . ?
C19 N7 C21 126.6(18) . . ?
C19 N7 C20 119.3(14) . . ?
C21 N7 C20 114.1(14) . . ?
C28 N8 C29 120.1(15) . . ?
C28 N8 C30 123.2(13) . . ?
C29 N8 C30 116.8(13) . . ?
C19 O1 C16 122.7(11) . . ?
C28 O2 C25 118.9(10) . . ?
O1W O1W H1WA 79.2 2_675 . ?
O1W O1W H1WB 66.3 2_675 . ?
H1WA O1W H1WB 109.9 . . ?
H2WD O2W H2WB 109.5 . . ?
F4' P1 F5' 103(8) . . ?
F4' P1 F3' 72(6) . . ?
F5' P1 F3' 62(5) . . ?
F4' P1 F2' 89(7) . . ?
F5' P1 F2' 155(6) . . ?
F3' P1 F2' 143(6) . . ?
F5' P1 F4 145(5) . . ?
F3' P1 F4 93(3) . . ?
F2' P1 F4 54(5) . . ?
F4' P1 F6 136(6) . . ?
F5' P1 F6 119(5) . . ?
F3' P1 F6 137(3) . . ?
F2' P1 F6 48(4) . . ?
F4 P1 F6 95.9(9) . . ?
F4' P1 F2 52(6) . . ?
F5' P1 F2 53(5) . . ?
F2' P1 F2 140(5) . . ?
F4 P1 F2 92.2(8) . . ?
F6 P1 F2 171.7(8) . . ?
F4' P1 F3 102(5) . . ?
F5' P1 F3 91(4) . . ?
F3' P1 F3 49(3) . . ?
F2' P1 F3 108(3) . . ?
F4 P1 F3 89.9(5) . . ?
F6 P1 F3 88.8(5) . . ?
F2 P1 F3 89.3(5) . . ?
F4' P1 F1 80(5) . . ?
F5' P1 F1 88(4) . . ?
F3' P1 F1 132(3) . . ?
F2' P1 F1 72(3) . . ?
F4 P1 F1 91.9(5) . . ?
F6 P1 F1 89.6(5) . . ?
F2 P1 F1 92.1(6) . . ?
F3 P1 F1 177.7(4) . . ?
F4' P1 F5 138(6) . . ?
F3' P1 F5 89(3) . . ?
F2' P1 F5 124(5) . . ?
F4 P1 F5 177.7(6) . . ?
F6 P1 F5 82.7(8) . . ?
F2 P1 F5 89.3(7) . . ?
F3 P1 F5 91.9(5) . . ?
F1 P1 F5 86.3(5) . . ?
F10 P2 F11 98.6(13) . . ?
F10' P2 F11 71(4) . . ?
F10 P2 F8 170.1(15) . . ?
F10' P2 F8 153(4) . . ?
F11 P2 F8 83.4(11) . . ?
F10 P2 F7 98.7(13) . . ?
F10' P2 F7 87(2) . . ?
F11 P2 F7 95.7(7) . . ?
F8 P2 F7 90.6(9) . . ?
F10 P2 F9 86.5(13) . . ?
F10' P2 F9 100(2) . . ?
F11 P2 F9 88.6(7) . . ?
F8 P2 F9 83.9(9) . . ?
F7 P2 F9 172.6(7) . . ?
F10 P2 F12 83.8(13) . . ?
F10' P2 F12 113(4) . . ?
F11 P2 F12 174.3(9) . . ?
F8 P2 F12 93.4(11) . . ?
F7 P2 F12 89.0(6) . . ?
F9 P2 F12 86.4(7) . . ?
F10 P2 F8' 136(3) . . ?
F10' P2 F8' 160(4) . . ?
F11 P2 F8' 126(3) . . ?
F7 P2 F8' 80.5(18) . . ?
F9 P2 F8' 92.1(18) . . ?
F12 P2 F8' 52(2) . . ?
F10 P2 F12' 58(3) . . ?
F11 P2 F12' 59(2) . . ?
F8 P2 F12' 129(3) . . ?
F7 P2 F12' 64(2) . . ?
F9 P2 F12' 123(2) . . ?
F12 P2 F12' 127(2) . . ?
F8' P2 F12' 144(3) . . ?

loop_
_geom_bond_atom_site_label_1
_geom_bond_atom_site_label_2
_geom_bond_distance
_geom_bond_site_symmetry_2
_geom_bond_publ_flag
Ru1 N2 2.011(6) . ?
Ru1 N5 2.016(6) . ?
Ru1 N4 2.030(5) . ?
Ru1 N1 2.037(5) . ?
Ru1 N3 2.057(6) . ?
Ru1 N6 2.064(6) . ?
C1 N1 1.309(9) . ?
C1 C2 1.389(10) . ?
C1 H1 0.9300 . ?
C2 C3 1.356(11) . ?
C2 C13 1.457(11) . ?
C3 C4 1.393(10) . ?
C3 H3 0.9300 . ?
C4 C12 1.385(9) . ?
C4 C5 1.403(11) . ?
C5 C6 1.332(12) . ?
C5 H5 0.9300 . ?
C6 C7 1.418(11) . ?
C6 H6 0.9300 . ?
C7 C11 1.391(10) . ?
C7 C8 1.391(11) . ?
C8 C9 1.340(11) . ?
C8 H8 0.9300 . ?
C9 C10 1.368(10) . ?
C9 C22 1.492(10) . ?
C10 N2 1.309(8) . ?
C10 H10 0.9300 . ?
C11 N2 1.338(8) . ?
C11 C12 1.401(10) . ?
C12 N1 1.324(8) . ?
C13 C14 1.324(13) . ?
C13 C18 1.374(12) . ?
C14 C15 1.391(14) . ?
C14 H14 0.9300 . ?
C15 C16 1.373(19) . ?
C15 H15 0.9300 . ?
C16 C17 1.337(18) . ?
C16 O1 1.442(13) . ?
C17 C18 1.378(13) . ?
C17 H17 0.9300 . ?
C18 H18 0.9300 . ?
C19 O1 1.290(17) . ?
C19 N7 1.300(15) . ?
C19 S1 1.571(16) . ?
C20 N7 1.51(2) . ?
C20 H20A 0.9600 . ?
C20 H20B 0.9600 . ?
C20 H20C 0.9600 . ?
C21 N7 1.364(18) . ?
C21 H21A 0.9600 . ?
C21 H21B 0.9600 . ?
C21 H21C 0.9600 . ?
C22 C27 1.362(11) . ?
C22 C23 1.367(12) . ?
C23 C24 1.392(13) . ?
C23 H23 0.9300 . ?
C24 C25 1.337(15) . ?
C24 H24 0.9300 . ?
C25 C26 1.369(16) . ?
C25 O2 1.428(11) . ?
C26 C27 1.390(12) . ?
C26 H26 0.9300 . ?
C27 H27 0.9300 . ?
C28 O2 1.336(14) . ?
C28 N8 1.348(15) . ?
C28 S2 1.564(14) . ?
C29 N8 1.437(19) . ?
C29 H29A 0.9600 . ?
C29 H29B 0.9600 . ?
C29 H29C 0.9600 . ?
C30 N8 1.47(2) . ?
C30 H30A 0.9600 . ?
C30 H30B 0.9600 . ?
C30 H30C 0.9600 . ?
C31 N3 1.302(9) . ?
C31 C32 1.408(11) . ?
C31 H31 0.9300 . ?
C32 C33 1.325(12) . ?
C32 H32 0.9300 . ?
C33 C34 1.392(11) . ?
C33 H33 0.9300 . ?
C34 C42 1.398(9) . ?
C34 C35 1.426(11) . ?
C35 C36 1.349(12) . ?
C35 H35 0.9300 . ?
C36 C37 1.409(10) . ?
C36 H36 0.9300 . ?
C37 C41 1.376(9) . ?
C37 C38 1.382(11) . ?
C38 C39 1.356(11) . ?
C38 H38 0.9300 . ?
C39 C40 1.377(10) . ?
C39 H39 0.9300 . ?
C40 N4 1.302(9) . ?
C40 H40 0.9300 . ?
C41 N4 1.366(8) . ?
C41 C42 1.412(9) . ?
C42 N3 1.355(8) . ?
C43 N5 1.295(10) . ?
C43 C44 1.394(12) . ?
C43 H43 0.9300 . ?
C44 C45 1.362(14) . ?
C44 H44 0.9300 . ?
C45 C46 1.354(13) . ?
C45 H45 0.9300 . ?
C46 C54 1.380(11) . ?
C46 C47 1.438(13) . ?
C47 C48 1.310(13) . ?
C47 H47 0.9300 . ?
C48 C49 1.380(12) . ?
C48 H48 0.9300 . ?
C49 C50 1.373(12) . ?
C49 C53 1.402(10) . ?
C50 C51 1.321(12) . ?
C50 H50 0.9300 . ?
C51 C52 1.411(10) . ?
C51 H51 0.9300 . ?
C52 N6 1.300(9) . ?
C52 H52 0.9300 . ?
C53 N6 1.338(9) . ?
C53 C54 1.406(11) . ?
C54 N5 1.365(9) . ?
F1 P1 1.541(6) . ?
F2 P1 1.518(8) . ?
F3 P1 1.532(6) . ?
F4 P1 1.510(8) . ?
F5 P1 1.559(9) . ?
F2' P1 1.50(11) . ?
F3' P1 1.43(7) . ?
F4' P1 1.42(13) . ?
F5' P1 1.42(10) . ?
F6 P1 1.514(8) . ?
F7 P2 1.516(8) . ?
F9 P2 1.525(9) . ?
F8 P2 1.513(14) . ?
F10 P2 1.417(16) . ?
F12 P2 1.536(11) . ?
F8' P2 1.54(3) . ?
F10' P2 1.46(4) . ?
F12' P2 1.73(9) . ?
F11 P2 1.477(10) . ?
O1W O1W 1.31(17) 2_675 ?
O1W H1WA 0.8499 . ?
O1W H1WB 0.8500 . ?
O2W H2WD 0.8500 . ?
O2W H2WB 0.9599 . ?
